data_7207597
loop_
_publ_author_name
'Aaker\"oy, Christer B.'
'Forbes, Safiyyah'
'Desper, John'

_publ_section_title
;
 The effect of water molecules in stabilizing co-crystals of active
 pharmaceutical ingredients
;
_journal_issue 7
_journal_name_full CrystEngComm
_journal_page_first 2435
_journal_paper_doi 10.1039/c2ce06506a
_journal_volume 14
_journal_year 2012
_chemical_formula_moiety
;
(C12 H10 N4 O)2 (C8 H14 O4) (H2 O)2
;
_chemical_formula_sum 'C32 H38 N8 O8'
_chemical_formula_weight 662.70
_chemical_name_systematic
;
SF357 [(3-pyridyl)-CONH-N=CH-(2-pyridyl)]2, octanedioic acid hydrate
;
_space_group_IT_number 2
_symmetry_cell_setting triclinic
_symmetry_space_group_name_Hall '-P 1'
_symmetry_space_group_name_H-M 'P -1'
_atom_sites_solution_hydrogens geom
_atom_sites_solution_primary direct
_atom_sites_solution_secondary difmap
_audit_creation_method SHELXL-97
_cell_angle_alpha 81.488(6)
_cell_angle_beta 83.679(6)
_cell_angle_gamma 75.024(7)
_cell_formula_units_Z 1
_cell_length_a 6.6074(6)
_cell_length_b 8.1545(7)
_cell_length_c 15.8735(14)
_cell_measurement_reflns_used 2675
_cell_measurement_temperature 173(2)
_cell_measurement_theta_max 27.04
_cell_measurement_theta_min 2.60
_cell_volume 814.80(13)
_computing_cell_refinement 'Bruker SMART'
_computing_data_collection 'Bruker SMART'
_computing_data_reduction 'Bruker SAINT'
_computing_molecular_graphics 'Bruker SHELXTL'
_computing_publication_material 'Bruker SHELXTL'
_computing_structure_refinement 'SHELXL-97 (Sheldrick, 1997)'
_computing_structure_solution 'SHELXS-97 (Sheldrick, 1990)'
_diffrn_ambient_temperature 173(2)
_diffrn_measured_fraction_theta_full 0.944
_diffrn_measured_fraction_theta_max 0.944
_diffrn_measurement_device_type 'CCD area detector'
_diffrn_measurement_method 'phi and omega scans'
_diffrn_radiation_monochromator graphite
_diffrn_radiation_source 'fine-focus sealed tube'
_diffrn_radiation_type MoK\a
_diffrn_radiation_wavelength 0.71073
_diffrn_reflns_av_R_equivalents 0.1070
_diffrn_reflns_av_sigmaI/netI 0.0944
_diffrn_reflns_limit_h_max 8
_diffrn_reflns_limit_h_min -8
_diffrn_reflns_limit_k_max 10
_diffrn_reflns_limit_k_min -10
_diffrn_reflns_limit_l_max 20
_diffrn_reflns_limit_l_min -21
_diffrn_reflns_number 10732
_diffrn_reflns_theta_full 28.29
_diffrn_reflns_theta_max 28.29
_diffrn_reflns_theta_min 1.30
_exptl_absorpt_coefficient_mu 0.099
_exptl_absorpt_correction_T_max 0.9921
_exptl_absorpt_correction_T_min 0.9567
_exptl_absorpt_correction_type none
_exptl_crystal_colour colorless
_exptl_crystal_density_diffrn 1.351
_exptl_crystal_density_method 'not measured'
_exptl_crystal_description plate
_exptl_crystal_F_000 350
_exptl_crystal_size_max 0.45
_exptl_crystal_size_mid 0.20
_exptl_crystal_size_min 0.08
_refine_diff_density_max 0.260
_refine_diff_density_min -0.244
_refine_diff_density_rms 0.062
_refine_ls_extinction_method none
_refine_ls_goodness_of_fit_ref 0.934
_refine_ls_hydrogen_treatment mixed
_refine_ls_matrix_type full
_refine_ls_number_parameters 229
_refine_ls_number_reflns 3801
_refine_ls_number_restraints 0
_refine_ls_restrained_S_all 0.934
_refine_ls_R_factor_all 0.1044
_refine_ls_R_factor_gt 0.0541
_refine_ls_shift/su_max 0.000
_refine_ls_shift/su_mean 0.000
_refine_ls_structure_factor_coef Fsqd
_refine_ls_weighting_details 'calc w=1/[\s^2^(Fo^2^)+(0.0800P)^2^+0.0000P] where P=(Fo^2^+2Fc^2^)/3'
_refine_ls_weighting_scheme calc
_refine_ls_wR_factor_gt 0.1300
_refine_ls_wR_factor_ref 0.1572
_reflns_number_gt 2162
_reflns_number_total 3801
_reflns_threshold_expression >2sigma(I)
_cod_data_source_file c2ce06506a.txt
_cod_data_source_block sf0609m(2E)
_cod_depositor_comments
;
The following automatic conversions were performed:

'_symmetry_cell_setting' value 'Triclinic' changed to 'triclinic'
according to /home/saulius/struct/CIF-dictionaries/cif_core.dic
dictionary named 'cif_core.dic' version 2.4.1 from 2010-06-29.

Automatic conversion script
Id: cif_fix_values 1715 2011-07-08 13:25:40Z adriana 
;
_cod_original_cell_volume 814.80(12)
_cod_original_sg_symbol_H-M P-1
_cod_database_code 7207597

loop_
_symmetry_equiv_pos_as_xyz
'x, y, z'
'-x, -y, -z'

loop_
_atom_site_label
_atom_site_type_symbol
_atom_site_fract_x
_atom_site_fract_y
_atom_site_fract_z
_atom_site_U_iso_or_equiv
_atom_site_adp_type
_atom_site_occupancy
_atom_site_symmetry_multiplicity
_atom_site_calc_flag
_atom_site_refinement_flags
O1S O 1.0223(3) 0.3558(2) 0.39196(10) 0.0411(4) Uani 1 1 d .
H1A H 0.900(4) 0.332(3) 0.4192(16) 0.049 Uiso 1 1 d .
H1B H 1.047(4) 0.307(3) 0.3451(17) 0.049 Uiso 1 1 d .
N11 N 0.2238(3) -0.0196(2) 0.69635(11) 0.0317(4) Uani 1 1 d .
C12 C 0.1094(3) 0.1050(3) 0.64458(13) 0.0344(5) Uani 1 1 d .
H12A H -0.0393 0.1275 0.6526 0.041 Uiso 1 1 calc R
C13 C 0.1976(3) 0.2025(3) 0.57994(13) 0.0301(5) Uani 1 1 d .
H13A H 0.1112 0.2918 0.5448 0.036 Uiso 1 1 calc R
C14 C 0.4139(3) 0.1685(2) 0.56698(12) 0.0251(4) Uani 1 1 d .
C15 C 0.5323(3) 0.0382(2) 0.62062(13) 0.0280(5) Uani 1 1 d .
H15A H 0.6815 0.0115 0.6137 0.034 Uiso 1 1 calc R
C16 C 0.4314(3) -0.0516(3) 0.68387(13) 0.0313(5) Uani 1 1 d .
H16A H 0.5138 -0.1409 0.7204 0.038 Uiso 1 1 calc R
C17 C 0.5307(3) 0.2649(2) 0.49972(12) 0.0258(5) Uani 1 1 d .
N17 N 0.4179(3) 0.3606(2) 0.43640(10) 0.0260(4) Uani 1 1 d .
H17 H 0.294(3) 0.357(3) 0.4319(14) 0.031 Uiso 1 1 d .
O17 O 0.7165(2) 0.25469(18) 0.50455(9) 0.0343(4) Uani 1 1 d .
N21 N 0.3497(3) 0.7489(2) 0.19454(11) 0.0363(5) Uani 1 1 d .
C22 C 0.4913(3) 0.6460(2) 0.24587(13) 0.0289(5) Uani 1 1 d .
C23 C 0.7015(3) 0.6441(3) 0.23600(13) 0.0313(5) Uani 1 1 d .
H23A H 0.7970 0.5673 0.2729 0.038 Uiso 1 1 calc R
C24 C 0.7720(4) 0.7543(3) 0.17228(14) 0.0364(5) Uani 1 1 d .
H24A H 0.9162 0.7557 0.1644 0.044 Uiso 1 1 calc R
C25 C 0.6269(4) 0.8626(3) 0.12022(14) 0.0416(6) Uani 1 1 d .
H25A H 0.6692 0.9416 0.0759 0.050 Uiso 1 1 calc R
C26 C 0.4223(4) 0.8547(3) 0.13316(14) 0.0416(6) Uani 1 1 d .
H26A H 0.3249 0.9293 0.0962 0.050 Uiso 1 1 calc R
C27 C 0.4035(3) 0.5390(2) 0.31452(13) 0.0303(5) Uani 1 1 d .
H27A H 0.2614 0.5337 0.3152 0.036 Uiso 1 1 calc R
N27 N 0.5168(3) 0.4526(2) 0.37363(10) 0.0272(4) Uani 1 1 d .
C31 C -0.0617(3) -0.2458(2) 0.83058(13) 0.0286(5) Uani 1 1 d .
O31 O 0.0854(3) -0.1710(2) 0.83800(10) 0.0445(5) Uani 1 1 d .
H31 H 0.138(4) -0.125(3) 0.7873(17) 0.053 Uiso 1 1 d .
O32 O -0.1370(2) -0.2411(2) 0.76387(9) 0.0421(4) Uani 1 1 d .
C32 C -0.1264(3) -0.3430(3) 0.91227(13) 0.0310(5) Uani 1 1 d .
H32A H -0.1182 -0.2804 0.9602 0.037 Uiso 1 1 calc R
H32B H -0.0246 -0.4558 0.9204 0.037 Uiso 1 1 calc R
C33 C -0.3441(3) -0.3711(3) 0.91666(13) 0.0328(5) Uani 1 1 d .
H33A H -0.3601 -0.4192 0.8648 0.039 Uiso 1 1 calc R
H33B H -0.4486 -0.2596 0.9177 0.039 Uiso 1 1 calc R
C34 C -0.3884(3) -0.4914(3) 0.99506(13) 0.0300(5) Uani 1 1 d .
H34A H -0.2920 -0.6058 0.9913 0.036 Uiso 1 1 calc R
H34B H -0.3589 -0.4488 1.0465 0.036 Uiso 1 1 calc R

loop_
_atom_site_aniso_label
_atom_site_aniso_U_11
_atom_site_aniso_U_22
_atom_site_aniso_U_33
_atom_site_aniso_U_23
_atom_site_aniso_U_13
_atom_site_aniso_U_12
O1S 0.0328(9) 0.0629(11) 0.0299(9) 0.0008(8) -0.0010(7) -0.0199(8)
N11 0.0386(11) 0.0311(9) 0.0259(9) 0.0059(7) -0.0017(8) -0.0150(8)
C12 0.0331(12) 0.0405(13) 0.0300(12) 0.0024(10) -0.0011(9) -0.0139(10)
C13 0.0302(11) 0.0329(11) 0.0248(11) 0.0047(9) -0.0023(9) -0.0077(9)
C14 0.0330(11) 0.0214(10) 0.0209(10) -0.0001(8) -0.0006(8) -0.0089(8)
C15 0.0296(11) 0.0242(10) 0.0288(11) 0.0002(9) -0.0021(9) -0.0060(8)
C16 0.0385(13) 0.0250(10) 0.0293(11) 0.0032(9) -0.0052(9) -0.0081(9)
C17 0.0299(11) 0.0218(10) 0.0248(10) -0.0006(8) 0.0004(8) -0.0070(8)
N17 0.0277(9) 0.0257(8) 0.0244(9) 0.0050(7) -0.0017(7) -0.0110(7)
O17 0.0288(8) 0.0387(9) 0.0315(8) 0.0086(7) -0.0017(6) -0.0092(6)
N21 0.0440(11) 0.0303(10) 0.0298(10) 0.0069(8) -0.0048(8) -0.0059(8)
C22 0.0379(12) 0.0220(10) 0.0250(11) 0.0014(8) -0.0022(9) -0.0068(9)
C23 0.0406(13) 0.0271(11) 0.0258(11) -0.0010(9) -0.0014(9) -0.0096(9)
C24 0.0475(14) 0.0317(12) 0.0313(12) -0.0029(10) 0.0054(10) -0.0157(10)
C25 0.0616(17) 0.0300(12) 0.0299(12) 0.0033(10) 0.0091(11) -0.0144(11)
C26 0.0561(16) 0.0318(12) 0.0293(12) 0.0077(10) -0.0015(11) -0.0045(11)
C27 0.0338(12) 0.0275(11) 0.0297(11) 0.0007(9) -0.0015(9) -0.0105(9)
N27 0.0328(10) 0.0241(9) 0.0238(9) 0.0024(7) 0.0002(7) -0.0091(7)
C31 0.0278(11) 0.0281(11) 0.0269(11) 0.0028(9) 0.0006(9) -0.0062(9)
O31 0.0539(11) 0.0588(11) 0.0275(8) 0.0141(8) -0.0059(8) -0.0353(9)
O32 0.0441(10) 0.0609(11) 0.0236(8) 0.0035(7) -0.0052(7) -0.0209(8)
C32 0.0320(12) 0.0326(11) 0.0271(11) 0.0062(9) -0.0019(9) -0.0113(9)
C33 0.0333(12) 0.0331(11) 0.0315(12) 0.0084(9) -0.0037(9) -0.0139(9)
C34 0.0299(11) 0.0294(11) 0.0301(11) 0.0038(9) -0.0022(9) -0.0107(9)

loop_
_atom_type_symbol
_atom_type_description
_atom_type_scat_dispersion_real
_atom_type_scat_dispersion_imag
_atom_type_scat_source
C C 0.0033 0.0016 'International Tables Vol C Tables 4.2.6.8 and 6.1.1.4'
H H 0.0000 0.0000 'International Tables Vol C Tables 4.2.6.8 and 6.1.1.4'
N N 0.0061 0.0033 'International Tables Vol C Tables 4.2.6.8 and 6.1.1.4'
O O 0.0106 0.0060 'International Tables Vol C Tables 4.2.6.8 and 6.1.1.4'

loop_
_geom_angle_atom_site_label_1
_geom_angle_atom_site_label_2
_geom_angle_atom_site_label_3
_geom_angle
_geom_angle_site_symmetry_1
H1A O1S H1B 107(2) .
C16 N11 C12 118.19(17) .
N11 C12 C13 122.8(2) .
N11 C12 H12A 118.6 .
C13 C12 H12A 118.6 .
C12 C13 C14 118.90(19) .
C12 C13 H13A 120.5 .
C14 C13 H13A 120.5 .
C13 C14 C15 118.19(17) .
C13 C14 C17 124.63(18) .
C15 C14 C17 117.18(18) .
C16 C15 C14 119.02(19) .
C16 C15 H15A 120.5 .
C14 C15 H15A 120.5 .
N11 C16 C15 122.9(2) .
N11 C16 H16A 118.5 .
C15 C16 H16A 118.5 .
O17 C17 N17 123.90(18) .
O17 C17 C14 120.21(18) .
N17 C17 C14 115.89(18) .
C17 N17 N27 118.24(17) .
C17 N17 H17 121.6(15) .
N27 N17 H17 119.8(15) .
C26 N21 C22 116.4(2) .
N21 C22 C23 122.97(18) .
N21 C22 C27 114.49(19) .
C23 C22 C27 122.53(19) .
C24 C23 C22 119.5(2) .
C24 C23 H23A 120.3 .
C22 C23 H23A 120.3 .
C23 C24 C25 117.9(2) .
C23 C24 H24A 121.0 .
C25 C24 H24A 121.0 .
C26 C25 C24 119.1(2) .
C26 C25 H25A 120.5 .
C24 C25 H25A 120.5 .
N21 C26 C25 124.2(2) .
N21 C26 H26A 117.9 .
C25 C26 H26A 117.9 .
N27 C27 C22 120.2(2) .
N27 C27 H27A 119.9 .
C22 C27 H27A 119.9 .
C27 N27 N17 115.64(17) .
O32 C31 O31 123.59(19) .
O32 C31 C32 122.84(19) .
O31 C31 C32 113.56(18) .
C31 O31 H31 113.6(17) .
C31 C32 C33 114.79(18) .
C31 C32 H32A 108.6 .
C33 C32 H32A 108.6 .
C31 C32 H32B 108.6 .
C33 C32 H32B 108.6 .
H32A C32 H32B 107.5 .
C32 C33 C34 112.15(18) .
C32 C33 H33A 109.2 .
C34 C33 H33A 109.2 .
C32 C33 H33B 109.2 .
C34 C33 H33B 109.2 .
H33A C33 H33B 107.9 .
C34 C34 C33 113.0(2) 2_447
C34 C34 H34A 109.0 2_447
C33 C34 H34A 109.0 .
C34 C34 H34B 109.0 2_447
C33 C34 H34B 109.0 .
H34A C34 H34B 107.8 .

loop_
_geom_bond_atom_site_label_1
_geom_bond_atom_site_label_2
_geom_bond_distance
_geom_bond_site_symmetry_2
O1S H1A 0.93(3) .
O1S H1B 0.88(3) .
N11 C16 1.326(3) .
N11 C12 1.331(3) .
C12 C13 1.375(3) .
C12 H12A 0.9500 .
C13 C14 1.382(3) .
C13 H13A 0.9500 .
C14 C15 1.384(3) .
C14 C17 1.496(3) .
C15 C16 1.370(3) .
C15 H15A 0.9500 .
C16 H16A 0.9500 .
C17 O17 1.219(2) .
C17 N17 1.344(3) .
N17 N27 1.368(2) .
N17 H17 0.84(2) .
N21 C26 1.337(3) .
N21 C22 1.343(3) .
C22 C23 1.377(3) .
C22 C27 1.458(3) .
C23 C24 1.375(3) .
C23 H23A 0.9500 .
C24 C25 1.380(3) .
C24 H24A 0.9500 .
C25 C26 1.362(3) .
C25 H25A 0.9500 .
C26 H26A 0.9500 .
C27 N27 1.274(3) .
C27 H27A 0.9500 .
C31 O32 1.210(2) .
C31 O31 1.297(2) .
C31 C32 1.497(3) .
O31 H31 0.91(3) .
C32 C33 1.507(3) .
C32 H32A 0.9900 .
C32 H32B 0.9900 .
C33 C34 1.518(3) .
C33 H33A 0.9900 .
C33 H33B 0.9900 .
C34 C34 1.506(4) 2_447
C34 H34A 0.9900 .
C34 H34B 0.9900 .

loop_
_geom_hbond_atom_site_label_D
_geom_hbond_atom_site_label_H
_geom_hbond_atom_site_label_A
_geom_hbond_distance_DH
_geom_hbond_distance_HA
_geom_hbond_distance_DA
_geom_hbond_angle_DHA
_geom_hbond_site_symmetry_A
O31 H31 N11 0.91(3) 1.69(3) 2.594(2) 174(2) .
O1S H1A O17 0.93(3) 1.87(3) 2.754(2) 160(2) .
O1S H1B O32 0.88(3) 1.88(3) 2.734(2) 166(2) 2_656

loop_
_geom_torsion_atom_site_label_1
_geom_torsion_atom_site_label_2
_geom_torsion_atom_site_label_3
_geom_torsion_atom_site_label_4
_geom_torsion
_geom_torsion_site_symmetry_4
C16 N11 C12 C13 -0.9(3) .
N11 C12 C13 C14 1.1(3) .
C12 C13 C14 C15 -0.7(3) .
C12 C13 C14 C17 -179.49(19) .
C13 C14 C15 C16 0.2(3) .
C17 C14 C15 C16 179.08(19) .
C12 N11 C16 C15 0.4(3) .
C14 C15 C16 N11 0.0(3) .
C13 C14 C17 O17 163.0(2) .
C15 C14 C17 O17 -15.9(3) .
C13 C14 C17 N17 -16.6(3) .
C15 C14 C17 N17 164.54(17) .
O17 C17 N17 N27 -0.1(3) .
C14 C17 N17 N27 179.45(16) .
C26 N21 C22 C23 -1.5(3) .
C26 N21 C22 C27 177.02(18) .
N21 C22 C23 C24 1.5(3) .
C27 C22 C23 C24 -176.89(19) .
C22 C23 C24 C25 -0.3(3) .
C23 C24 C25 C26 -0.8(3) .
C22 N21 C26 C25 0.3(3) .
C24 C25 C26 N21 0.8(4) .
N21 C22 C27 N27 -170.97(19) .
C23 C22 C27 N27 7.6(3) .
C22 C27 N27 N17 178.03(16) .
C17 N17 N27 C27 178.97(18) .
O32 C31 C32 C33 -24.7(3) .
O31 C31 C32 C33 156.79(19) .
C31 C32 C33 C34 171.76(18) .
C32 C33 C34 C34 174.7(2) 2_447
